data_1527365
loop_
_publ_author_name
'Fedyna, M.F.'
'Pecharskii, V.K.'
'Bodak, O.I.'

_publ_section_title
;
 Interactions in the Pr-Co-Ge system
;
_journal_name_full 'Izvestiya Akademii Nauk SSSR, Neorganicheskie Materialy'
_journal_page_first 1092
_journal_page_last 1094
_journal_volume 27
_journal_year 1991
_chemical_formula_sum 'Co0.5 Ge1.5 Pr'
_chemical_name_systematic '(Co0.25 Ge0.75)2 Pr'
_space_group_IT_number 191
_symmetry_space_group_name_Hall '-P 6 2'
_symmetry_space_group_name_H-M 'P 6/m m m'
_cell_angle_alpha 90
_cell_angle_beta 90
_cell_angle_gamma 120
_cell_formula_units_Z 1
_cell_length_a 4.163
_cell_length_b 4.163
_cell_length_c 4.193
_cell_volume 62.932
_citation_journal_id_ASTM IVNMAW
_cod_data_source_file Fedyna_IVNMAW_1991_350.cif
_cod_data_source_block Co0.5Ge1.5Pr1
_cod_original_cell_volume 62.93153
_cod_original_formula_sum 'Co0.5 Ge1.5 Pr1'
_cod_database_code 1527365

loop_
_symmetry_equiv_pos_as_xyz
x,y,z
x-y,x,z
-y,x-y,z
-x,-y,z
-x+y,-x,z
y,-x+y,z
-y,-x,-z
x-y,-y,-z
x,x-y,-z
y,x,-z
-x+y,y,-z
-x,-x+y,-z
-x,-y,-z
-x+y,-x,-z
y,-x+y,-z
x,y,-z
x-y,x,-z
-y,x-y,-z
y,x,z
-x+y,y,z
-x,-x+y,z
-y,-x,z
x-y,-y,z
x,x-y,z

loop_
_atom_site_label
_atom_site_type_symbol
_atom_site_fract_x
_atom_site_fract_y
_atom_site_fract_z
_atom_site_occupancy
_atom_site_U_iso_or_equiv
Ge1 Ge 0.3333 0.6667 0.5 0.75 0.0
Pr1 Pr 0 0 0 1 0.0
Co1 Co 0.3333 0.6667 0.5 0.25 0.0
